data_4060958
loop_
_publ_author_name
'Burlakov, Vladimir V.'
'Arndt, Perdita'
'Baumann, Wolfgang'
'Spannenberg, Anke'
'Rosenthal, Uwe'

_publ_section_title
;
 Simple Functionalizations of Pentamethylcyclopentadienyl Ligands by
 Reactions of Decamethylzirconocene Complexes with Carbon Dioxide
;
_journal_coden_ASTM ORGND7
_journal_issue 5
_journal_name_full Organometallics
_journal_page_first 1317
_journal_page_last 1320
_journal_paper_doi 10.1021/om051063z
_journal_volume 25
_journal_year 2006
_chemical_formula_sum 'C29 H48 O2 Si2 Zr'
_chemical_formula_weight 576.07
_space_group_IT_number 14
_symmetry_cell_setting monoclinic
_symmetry_space_group_name_Hall '-P 2yn'
_symmetry_space_group_name_H-M 'P 1 21/n 1'
_cell_angle_alpha 90.00
_cell_angle_beta 91.92(3)
_cell_angle_gamma 90.00
_cell_formula_units_Z 4
_cell_length_a 12.136(2)
_cell_length_b 16.912(3)
_cell_length_c 14.873(3)
_cell_measurement_temperature 200(2)
_cell_volume 3050.9(10)
_diffrn_ambient_temperature 200(2)
_exptl_crystal_density_diffrn 1.254
_cod_duplicate_entry 4074963
_cod_original_sg_symbol_H-M 'P 21/n'
_cod_database_code 4060958

loop_
_symmetry_equiv_pos_as_xyz
'x, y, z'
'-x+1/2, y+1/2, -z+1/2'
'-x, -y, -z'
'x-1/2, -y-1/2, z-1/2'

loop_
_atom_site_label
_atom_site_type_symbol
_atom_site_fract_x
_atom_site_fract_y
_atom_site_fract_z
_atom_site_U_iso_or_equiv
_atom_site_adp_type
_atom_site_occupancy
_atom_site_symmetry_multiplicity
_atom_site_calc_flag
_atom_site_refinement_flags
_atom_site_disorder_assembly
_atom_site_disorder_group
C1 C 0.1452(3) 0.2037(2) 0.3819(2) 0.0244(9) Uani 1 1 d . . .
C2 C 0.0527(3) 0.1887(2) 0.3243(3) 0.0270(9) Uani 1 1 d . . .
C3 C 0.0881(3) 0.1915(2) 0.2345(3) 0.0308(10) Uani 1 1 d . . .
C4 C 0.2011(3) 0.2086(2) 0.2369(3) 0.0284(9) Uani 1 1 d . . .
C5 C 0.2372(3) 0.2186(2) 0.3275(3) 0.0249(9) Uani 1 1 d . . .
C6 C 0.3551(3) 0.2298(3) 0.3597(3) 0.0390(11) Uani 1 1 d . . .
H6A H 0.3582 0.2356 0.4253 0.059 Uiso 1 1 calc R . .
H6B H 0.3852 0.2774 0.3320 0.059 Uiso 1 1 calc R . .
H6C H 0.3987 0.1838 0.3427 0.059 Uiso 1 1 calc R . .
C7 C -0.0800(3) 0.3427(2) 0.2575(2) 0.0236(8) Uani 1 1 d . . .
C8 C -0.1597(3) 0.3642(2) 0.3311(3) 0.0276(9) Uani 1 1 d . . .
C9 C -0.1157(3) 0.4404(2) 0.3771(3) 0.0326(10) Uani 1 1 d . . .
H9A H -0.1377 0.4870 0.3403 0.039 Uiso 1 1 calc R . .
H9B H -0.1481 0.4460 0.4369 0.039 Uiso 1 1 calc R . .
C10 C 0.0079(3) 0.4371(2) 0.3874(2) 0.0244(9) Uani 1 1 d . . .
C11 C 0.0838(3) 0.4780(2) 0.3341(2) 0.0254(9) Uani 1 1 d . . .
C12 C 0.1912(3) 0.4567(2) 0.3646(3) 0.0273(9) Uani 1 1 d . . .
C13 C 0.1811(3) 0.4030(2) 0.4370(2) 0.0261(9) Uani 1 1 d . . .
C14 C 0.0680(3) 0.3915(2) 0.4519(2) 0.0241(9) Uani 1 1 d . . .
C15 C 0.0154(4) 0.3521(2) 0.5299(3) 0.0366(10) Uani 1 1 d . . .
H15A H 0.0718 0.3239 0.5661 0.055 Uiso 1 1 calc R . .
H15B H -0.0404 0.3144 0.5074 0.055 Uiso 1 1 calc R . .
H15C H -0.0197 0.3921 0.5670 0.055 Uiso 1 1 calc R . .
C16 C -0.3530(4) 0.2738(3) 0.2423(3) 0.0499(12) Uani 1 1 d . . .
H16A H -0.4305 0.2773 0.2221 0.075 Uiso 1 1 calc R . .
H16B H -0.3444 0.2320 0.2876 0.075 Uiso 1 1 calc R . .
H16C H -0.3074 0.2616 0.1910 0.075 Uiso 1 1 calc R . .
C17 C -0.3934(4) 0.3932(3) 0.3922(3) 0.0590(14) Uani 1 1 d . . .
H17A H -0.3698 0.4438 0.4185 0.088 Uiso 1 1 calc R . .
H17B H -0.3836 0.3512 0.4372 0.088 Uiso 1 1 calc R . .
H17C H -0.4714 0.3964 0.3731 0.088 Uiso 1 1 calc R . .
C18 C -0.3264(4) 0.4511(3) 0.2075(4) 0.0606(14) Uani 1 1 d . . .
H18A H -0.3030 0.5015 0.2344 0.091 Uiso 1 1 calc R . .
H18B H -0.4042 0.4545 0.1879 0.091 Uiso 1 1 calc R . .
H18C H -0.2815 0.4395 0.1555 0.091 Uiso 1 1 calc R . .
C19 C 0.1620(4) 0.3451(3) -0.0110(3) 0.0512(13) Uani 1 1 d . . .
H19A H 0.0813 0.3419 -0.0136 0.077 Uiso 1 1 calc R . .
H19B H 0.1930 0.2919 -0.0033 0.077 Uiso 1 1 calc R . .
H19C H 0.1876 0.3681 -0.0670 0.077 Uiso 1 1 calc R . .
C20 C 0.1558(7) 0.5088(3) 0.0578(4) 0.113(3) Uani 1 1 d . . .
H20A H 0.1772 0.5451 0.1067 0.170 Uiso 1 1 calc R . .
H20B H 0.0753 0.5076 0.0505 0.170 Uiso 1 1 calc R . .
H20C H 0.1877 0.5269 0.0017 0.170 Uiso 1 1 calc R . .
C21 C 0.3601(5) 0.4153(5) 0.0906(4) 0.097(2) Uani 1 1 d . . .
H21A H 0.3834 0.4485 0.1419 0.145 Uiso 1 1 calc R . .
H21B H 0.3856 0.4389 0.0349 0.145 Uiso 1 1 calc R . .
H21C H 0.3920 0.3624 0.0981 0.145 Uiso 1 1 calc R . .
C22 C -0.0965(3) 0.3424(3) 0.1718(3) 0.0344(10) Uani 1 1 d . . .
C23 C 0.1507(4) 0.1855(3) 0.4811(3) 0.0403(11) Uani 1 1 d . . .
H23A H 0.2232 0.2008 0.5065 0.060 Uiso 1 1 calc R . .
H23B H 0.1394 0.1288 0.4902 0.060 Uiso 1 1 calc R . .
H23C H 0.0932 0.2152 0.5111 0.060 Uiso 1 1 calc R . .
C24 C -0.0587(3) 0.1628(3) 0.3537(3) 0.0460(11) Uani 1 1 d . . .
H24A H -0.1085 0.1570 0.3009 0.069 Uiso 1 1 calc R . .
H24B H -0.0884 0.2025 0.3943 0.069 Uiso 1 1 calc R . .
H24C H -0.0519 0.1120 0.3852 0.069 Uiso 1 1 calc R . .
C25 C 0.2978(3) 0.4884(3) 0.3307(3) 0.0427(11) Uani 1 1 d . . .
H25A H 0.3598 0.4636 0.3637 0.064 Uiso 1 1 calc R . .
H25B H 0.3005 0.5458 0.3397 0.064 Uiso 1 1 calc R . .
H25C H 0.3024 0.4766 0.2664 0.064 Uiso 1 1 calc R . .
C26 C 0.0519(4) 0.5342(2) 0.2596(3) 0.0417(11) Uani 1 1 d . . .
H26A H -0.0286 0.5373 0.2535 0.063 Uiso 1 1 calc R . .
H26B H 0.0817 0.5153 0.2030 0.063 Uiso 1 1 calc R . .
H26C H 0.0819 0.5868 0.2735 0.063 Uiso 1 1 calc R . .
C27 C 0.0171(4) 0.1715(3) 0.1523(3) 0.0529(13) Uani 1 1 d . . .
H27A H -0.0590 0.1628 0.1700 0.079 Uiso 1 1 calc R . .
H27B H 0.0451 0.1233 0.1244 0.079 Uiso 1 1 calc R . .
H27C H 0.0192 0.2152 0.1092 0.079 Uiso 1 1 calc R . .
C28 C 0.2755(3) 0.3809(3) 0.5019(3) 0.0394(11) Uani 1 1 d . . .
H28A H 0.3457 0.3955 0.4758 0.059 Uiso 1 1 calc R . .
H28B H 0.2743 0.3237 0.5129 0.059 Uiso 1 1 calc R . .
H28C H 0.2674 0.4091 0.5588 0.059 Uiso 1 1 calc R . .
C29 C 0.2754(4) 0.2090(3) 0.1582(3) 0.0493(13) Uani 1 1 d . . .
H29A H 0.3506 0.2224 0.1789 0.074 Uiso 1 1 calc R . .
H29B H 0.2490 0.2483 0.1141 0.074 Uiso 1 1 calc R . .
H29C H 0.2751 0.1565 0.1302 0.074 Uiso 1 1 calc R . .
O1 O 0.1642(2) 0.37444(15) 0.18081(16) 0.0267(6) Uani 1 1 d . . .
O2 O -0.1018(3) 0.3406(2) 0.09174(19) 0.0560(9) Uani 1 1 d . . .
Si1 Si -0.30852(9) 0.37038(7) 0.29258(8) 0.0356(3) Uani 1 1 d . . .
Si2 Si 0.20748(11) 0.40800(7) 0.08519(8) 0.0400(3) Uani 1 1 d . . .
Zr1 Zr 0.10592(3) 0.33338(2) 0.29466(2) 0.01882(12) Uani 1 1 d . . .
H8 H -0.157(3) 0.319(2) 0.378(2) 0.022(9) Uiso 1 1 d . . .

loop_
_atom_site_aniso_label
_atom_site_aniso_U_11
_atom_site_aniso_U_22
_atom_site_aniso_U_33
_atom_site_aniso_U_23
_atom_site_aniso_U_13
_atom_site_aniso_U_12
C1 0.029(2) 0.0160(19) 0.028(2) 0.0009(16) 0.0023(18) 0.0055(17)
C2 0.027(2) 0.017(2) 0.038(2) 0.0008(16) -0.0007(18) 0.0005(15)
C3 0.041(2) 0.020(2) 0.031(2) -0.0100(16) -0.0106(19) 0.0104(17)
C4 0.035(2) 0.019(2) 0.031(2) -0.0036(17) 0.0066(18) 0.0125(18)
C5 0.021(2) 0.019(2) 0.035(2) 0.0011(17) -0.0005(17) 0.0081(16)
C6 0.027(2) 0.035(2) 0.055(3) -0.004(2) -0.001(2) 0.0073(19)
C7 0.0158(18) 0.030(2) 0.025(2) -0.0059(17) -0.0038(15) 0.0010(16)
C8 0.021(2) 0.031(2) 0.031(2) -0.0025(19) 0.0047(18) 0.0041(17)
C9 0.026(2) 0.039(3) 0.032(2) -0.0088(19) 0.0023(18) 0.0073(19)
C10 0.027(2) 0.025(2) 0.021(2) -0.0111(16) 0.0015(17) 0.0052(17)
C11 0.033(2) 0.016(2) 0.027(2) -0.0065(16) 0.0050(18) 0.0001(17)
C12 0.026(2) 0.022(2) 0.034(2) -0.0114(18) 0.0049(18) -0.0046(17)
C13 0.030(2) 0.026(2) 0.022(2) -0.0103(17) -0.0041(17) 0.0021(17)
C14 0.028(2) 0.023(2) 0.021(2) -0.0057(16) 0.0027(17) -0.0018(17)
C15 0.044(3) 0.041(3) 0.025(2) -0.0025(18) 0.0072(19) 0.003(2)
C16 0.038(3) 0.061(3) 0.050(3) -0.001(2) -0.008(2) -0.010(2)
C17 0.032(3) 0.072(4) 0.073(4) -0.014(3) 0.011(3) 0.005(2)
C18 0.045(3) 0.059(3) 0.076(4) 0.013(3) -0.014(3) 0.010(3)
C19 0.063(3) 0.063(3) 0.028(2) 0.001(2) 0.004(2) -0.004(3)
C20 0.233(9) 0.049(4) 0.061(4) 0.027(3) 0.073(5) 0.019(5)
C21 0.070(4) 0.167(7) 0.055(4) -0.029(4) 0.029(3) -0.057(4)
C22 0.020(2) 0.040(3) 0.043(3) -0.001(2) -0.0031(19) 0.0069(18)
C23 0.047(3) 0.040(3) 0.033(2) 0.0080(19) 0.004(2) 0.011(2)
C24 0.036(2) 0.032(2) 0.070(3) 0.004(2) 0.008(2) -0.005(2)
C25 0.038(3) 0.039(3) 0.051(3) -0.010(2) 0.008(2) -0.013(2)
C26 0.061(3) 0.027(2) 0.036(2) 0.0003(19) 0.004(2) 0.008(2)
C27 0.062(3) 0.044(3) 0.050(3) -0.022(2) -0.024(2) 0.012(3)
C28 0.034(2) 0.043(3) 0.040(3) -0.013(2) -0.013(2) 0.005(2)
C29 0.065(3) 0.047(3) 0.037(3) 0.004(2) 0.018(2) 0.029(3)
O1 0.0261(14) 0.0300(15) 0.0245(14) -0.0008(12) 0.0067(12) 0.0013(12)
O2 0.053(2) 0.091(3) 0.0231(17) 0.0002(17) -0.0089(14) 0.0127(19)
Si1 0.0208(6) 0.0445(7) 0.0416(7) 0.0010(6) 0.0008(5) 0.0038(5)
Si2 0.0530(8) 0.0382(7) 0.0299(6) -0.0007(5) 0.0174(6) -0.0094(6)
Zr1 0.01891(18) 0.01923(19) 0.01839(18) -0.00168(16) 0.00165(13) 0.00126(17)

loop_
_geom_bond_atom_site_label_1
_geom_bond_atom_site_label_2
_geom_bond_distance
_geom_bond_site_symmetry_2
_geom_bond_publ_flag
C1 C2 1.411(5) . ?
C1 C5 1.423(5) . ?
C1 C23 1.507(5) . ?
C1 Zr1 2.584(4) . ?
C2 C3 1.418(6) . ?
C2 C24 1.500(5) . ?
C2 Zr1 2.573(4) . ?
C3 C4 1.400(6) . ?
C3 C27 1.511(5) . ?
C3 Zr1 2.567(4) . ?
C4 C5 1.413(5) . ?
C4 C29 1.501(6) . ?
C4 Zr1 2.568(4) . ?
C5 C6 1.505(5) . ?
C5 Zr1 2.549(3) . ?
C7 C22 1.283(6) . ?
C7 C8 1.529(5) . ?
C7 Zr1 2.310(3) . ?
C8 C9 1.546(5) . ?
C8 Si1 1.879(4) . ?
C9 C10 1.504(5) . ?
C10 C14 1.414(5) . ?
C10 C11 1.417(5) . ?
C10 Zr1 2.550(3) . ?
C11 C12 1.412(5) . ?
C11 C26 1.501(5) . ?
C11 Zr1 2.532(3) . ?
C12 C13 1.416(5) . ?
C12 C25 1.504(5) . ?
C12 Zr1 2.535(4) . ?
C13 C14 1.410(5) . ?
C13 C28 1.520(5) . ?
C13 Zr1 2.563(3) . ?
C14 C15 1.499(5) . ?
C14 Zr1 2.592(4) . ?
C16 Si1 1.868(5) . ?
C17 Si1 1.873(5) . ?
C18 Si1 1.869(5) . ?
C19 Si2 1.853(4) . ?
C20 Si2 1.856(6) . ?
C21 Si2 1.856(6) . ?
C22 O2 1.191(5) . ?
O1 Si2 1.634(3) . ?
O1 Zr1 1.982(2) . ?
